data_2238518
loop_
_publ_author_name
'Zukerman-Schpector, Julio'
'Hino, Camila Lury'
'Moran, Paulo J. S.'
'de Paula, Bruno R. S.'
'Ng, Seik Weng'
'Tiekink, Edward R. T.'

_publ_section_title
;
 Ethyl (2<i>Z</i>)-3-oxo-2-(3,4,5-trimethoxybenzylidene)butanoate
;
_journal_issue 9
_journal_name_full 'Acta Crystallographica Section E'
_journal_page_first o1474
_journal_paper_doi 10.1107/S1600536813023374
_journal_volume 69
_journal_year 2013
_chemical_formula_iupac 'C16 H20 O6'
_chemical_formula_moiety 'C16 H20 O6'
_chemical_formula_sum 'C16 H20 O6'
_chemical_formula_weight 308.32
_chemical_melting_point_gt 381.2
_chemical_melting_point_lt 381.7
_chemical_name_systematic
;
Ethyl (2<i>Z</i>)-3-oxo-2-(3,4,5-trimethoxybenzylidene)butanoate
;
_space_group_IT_number 2
_symmetry_cell_setting triclinic
_symmetry_space_group_name_Hall '-P 1'
_symmetry_space_group_name_H-M 'P -1'
_atom_sites_solution_hydrogens geom
_atom_sites_solution_primary direct
_atom_sites_solution_secondary difmap
_audit_creation_method SHELXL-97
_cell_angle_alpha 61.130(5)
_cell_angle_beta 77.450(4)
_cell_angle_gamma 82.534(4)
_cell_formula_units_Z 2
_cell_length_a 8.3432(4)
_cell_length_b 10.2446(5)
_cell_length_c 10.4543(5)
_cell_measurement_reflns_used 3721
_cell_measurement_temperature 100(2)
_cell_measurement_theta_max 75.818
_cell_measurement_theta_min 5.064
_cell_volume 763.48(7)
_computing_cell_refinement 'CrysAlis PRO (Agilent, 2013)'
_computing_data_collection 'CrysAlis PRO (Agilent, 2013)'
_computing_data_reduction 'CrysAlis PRO (Agilent, 2013)'
_computing_molecular_graphics
;
ORTEP-3 for Windows (Farrugia, 2012), DIAMOND (Brandenburg,
2006) and
MarvinSketch (ChemAxon, 2010)
;
_computing_publication_material 'publCIF (Westrip, 2010)'
_computing_structure_refinement 'SHELXL97 (Sheldrick, 2008)'
_computing_structure_solution 'SIR92 (Altomare <i>et al.</i>, 1999)'
_diffrn_ambient_temperature 100(2)
_diffrn_detector_area_resol_mean 10.4041
_diffrn_measured_fraction_theta_full 0.971
_diffrn_measured_fraction_theta_max 0.971
_diffrn_measurement_device_type 'Agilent SuperNova (Dual, Cu at zero, Atlas)'
_diffrn_measurement_method \w
_diffrn_radiation_monochromator graphite
_diffrn_radiation_source 'fine-focus sealed tube'
_diffrn_radiation_type CuK\a
_diffrn_radiation_wavelength 1.54184
_diffrn_reflns_av_R_equivalents 0.0123
_diffrn_reflns_av_sigmaI/netI 0.0162
_diffrn_reflns_limit_h_max 8
_diffrn_reflns_limit_h_min -10
_diffrn_reflns_limit_k_max 12
_diffrn_reflns_limit_k_min -12
_diffrn_reflns_limit_l_max 12
_diffrn_reflns_limit_l_min -13
_diffrn_reflns_number 5294
_diffrn_reflns_theta_full 76.01
_diffrn_reflns_theta_max 76.01
_diffrn_reflns_theta_min 5.07
_exptl_absorpt_coefficient_mu 0.858
_exptl_absorpt_correction_T_max 1.0000
_exptl_absorpt_correction_T_min 0.63085
_exptl_absorpt_correction_type multi-scan
_exptl_absorpt_process_details '(CrysAlis PRO; Agilent, 2013)'
_exptl_crystal_colour colourless
_exptl_crystal_density_diffrn 1.341
_exptl_crystal_density_method 'not measured'
_exptl_crystal_description irregular
_exptl_crystal_F_000 328
_exptl_crystal_size_max 0.35
_exptl_crystal_size_mid 0.30
_exptl_crystal_size_min 0.25
_refine_diff_density_max 0.318
_refine_diff_density_min -0.252
_refine_ls_extinction_method none
_refine_ls_goodness_of_fit_ref 1.046
_refine_ls_hydrogen_treatment constr
_refine_ls_matrix_type full
_refine_ls_number_parameters 204
_refine_ls_number_reflns 3101
_refine_ls_number_restraints 0
_refine_ls_restrained_S_all 1.046
_refine_ls_R_factor_all 0.0354
_refine_ls_R_factor_gt 0.0340
_refine_ls_shift/su_max 0.000
_refine_ls_shift/su_mean 0.000
_refine_ls_structure_factor_coef Fsqd
_refine_ls_weighting_details 'calc w=1/[\s^2^(Fo^2^)+(0.0524P)^2^+0.2494P] where P=(Fo^2^+2Fc^2^)/3'
_refine_ls_weighting_scheme calc
_refine_ls_wR_factor_gt 0.0935
_refine_ls_wR_factor_ref 0.0948
_reflns_number_gt 2943
_reflns_number_total 3101
_reflns_threshold_expression I>2\s(I)
_cod_data_source_file kj2231.cif
_cod_data_source_block I
_cod_database_code 2238518
_cod_database_fobs_code 2238518

loop_
_symmetry_equiv_pos_as_xyz
'x, y, z'
'-x, -y, -z'

loop_
_atom_site_type_symbol
_atom_site_label
_atom_site_fract_x
_atom_site_fract_y
_atom_site_fract_z
_atom_site_U_iso_or_equiv
_atom_site_adp_type
_atom_site_calc_flag
_atom_site_refinement_flags
_atom_site_occupancy
_atom_site_symmetry_multiplicity
O O1 0.40766(10) 1.13778(8) 0.21253(9) 0.01963(18) Uani d . 1 1
O O2 0.49401(9) 0.85742(8) 0.39679(8) 0.01745(18) Uani d . 1 1
O O3 0.43618(10) 0.62786(8) 0.36141(8) 0.01846(18) Uani d . 1 1
O O4 0.01540(10) 0.84612(9) -0.28318(9) 0.02070(19) Uani d . 1 1
O O5 0.21960(10) 0.62520(9) -0.04434(9) 0.02128(19) Uani d . 1 1
O O6 -0.00196(9) 0.68398(8) 0.08761(8) 0.01854(18) Uani d . 1 1
C C1 0.27109(12) 0.93633(12) 0.04388(11) 0.0146(2) Uani d . 1 1
C C2 0.29899(13) 1.05493(11) 0.06585(12) 0.0157(2) Uani d . 1 1
H H2 0.2687 1.1516 0.0010 0.019 Uiso calc R 1 1
C C3 0.37188(13) 1.02961(12) 0.18421(12) 0.0155(2) Uani d . 1 1
C C4 0.41592(12) 0.88409(12) 0.28284(11) 0.0150(2) Uani d . 1 1
C C5 0.38756(13) 0.76540(12) 0.26071(11) 0.0150(2) Uani d . 1 1
C C6 0.31599(13) 0.79048(11) 0.14221(11) 0.0154(2) Uani d . 1 1
H H6 0.2979 0.7110 0.1282 0.019 Uiso calc R 1 1
C C7 0.19873(13) 0.97298(12) -0.08589(11) 0.0153(2) Uani d . 1 1
H H7 0.1953 1.0738 -0.1538 0.018 Uiso calc R 1 1
C C8 0.13656(13) 0.88232(12) -0.12120(11) 0.0154(2) Uani d . 1 1
C C9 0.07048(13) 0.93638(12) -0.26035(12) 0.0165(2) Uani d . 1 1
C C10 0.07124(14) 1.10044(13) -0.36880(12) 0.0202(2) Uani d . 1 1
H H10A -0.0035 1.1534 -0.3250 0.030 Uiso calc R 1 1
H H10B 0.0377 1.1158 -0.4574 0.030 Uiso calc R 1 1
H H10C 0.1800 1.1366 -0.3931 0.030 Uiso calc R 1 1
C C11 0.12582(13) 0.71652(12) -0.02458(12) 0.0160(2) Uani d . 1 1
C C12 -0.02291(16) 0.52685(12) 0.19624(13) 0.0229(2) Uani d . 1 1
H H12A 0.0831 0.4771 0.2147 0.027 Uiso calc R 1 1
H H12B -0.0786 0.4773 0.1600 0.027 Uiso calc R 1 1
C C13 -0.12367(17) 0.52221(14) 0.33569(14) 0.0299(3) Uani d . 1 1
H H13A -0.0675 0.5722 0.3699 0.045 Uiso calc R 1 1
H H13B -0.1397 0.4203 0.4105 0.045 Uiso calc R 1 1
H H13C -0.2284 0.5712 0.3160 0.045 Uiso calc R 1 1
C C14 0.35859(15) 1.28797(12) 0.11817(13) 0.0206(2) Uani d . 1 1
H H14A 0.2415 1.2946 0.1251 0.031 Uiso calc R 1 1
H H14B 0.4105 1.3162 0.0174 0.031 Uiso calc R 1 1
H H14C 0.3909 1.3537 0.1488 0.031 Uiso calc R 1 1
C C15 0.38159(15) 0.85960(13) 0.52181(12) 0.0225(2) Uani d . 1 1
H H15A 0.3099 0.7769 0.5667 0.034 Uiso calc R 1 1
H H15B 0.3175 0.9512 0.4887 0.034 Uiso calc R 1 1
H H15C 0.4424 0.8522 0.5932 0.034 Uiso calc R 1 1
C C16 0.40407(16) 0.50278(12) 0.34655(13) 0.0224(2) Uani d . 1 1
H H16A 0.4662 0.5097 0.2548 0.034 Uiso calc R 1 1
H H16B 0.2890 0.5020 0.3470 0.034 Uiso calc R 1 1
H H16C 0.4354 0.4125 0.4279 0.034 Uiso calc R 1 1

loop_
_atom_site_aniso_label
_atom_site_aniso_U_11
_atom_site_aniso_U_22
_atom_site_aniso_U_33
_atom_site_aniso_U_12
_atom_site_aniso_U_13
_atom_site_aniso_U_23
O1 0.0258(4) 0.0150(4) 0.0227(4) 0.0009(3) -0.0105(3) -0.0103(3)
O2 0.0190(4) 0.0215(4) 0.0152(4) 0.0011(3) -0.0063(3) -0.0103(3)
O3 0.0262(4) 0.0133(4) 0.0173(4) 0.0027(3) -0.0109(3) -0.0062(3)
O4 0.0226(4) 0.0245(4) 0.0189(4) -0.0029(3) -0.0050(3) -0.0122(3)
O5 0.0254(4) 0.0182(4) 0.0237(4) 0.0029(3) -0.0066(3) -0.0124(3)
O6 0.0205(4) 0.0147(4) 0.0180(4) -0.0011(3) -0.0032(3) -0.0056(3)
C1 0.0137(5) 0.0164(5) 0.0140(5) 0.0005(4) -0.0028(4) -0.0074(4)
C2 0.0161(5) 0.0140(5) 0.0160(5) 0.0013(4) -0.0039(4) -0.0062(4)
C3 0.0153(5) 0.0160(5) 0.0168(5) -0.0009(4) -0.0018(4) -0.0093(4)
C4 0.0142(5) 0.0187(5) 0.0136(5) 0.0005(4) -0.0039(4) -0.0083(4)
C5 0.0152(5) 0.0146(5) 0.0135(5) 0.0014(4) -0.0030(4) -0.0055(4)
C6 0.0173(5) 0.0151(5) 0.0158(5) 0.0001(4) -0.0042(4) -0.0084(4)
C7 0.0161(5) 0.0145(5) 0.0136(5) 0.0017(4) -0.0033(4) -0.0056(4)
C8 0.0156(5) 0.0161(5) 0.0137(5) 0.0015(4) -0.0029(4) -0.0069(4)
C9 0.0148(5) 0.0211(5) 0.0145(5) 0.0008(4) -0.0023(4) -0.0095(4)
C10 0.0242(6) 0.0209(5) 0.0157(5) 0.0013(4) -0.0077(4) -0.0075(4)
C11 0.0183(5) 0.0174(5) 0.0163(5) 0.0000(4) -0.0077(4) -0.0091(4)
C12 0.0308(6) 0.0144(5) 0.0215(6) -0.0050(4) -0.0061(5) -0.0054(4)
C13 0.0343(7) 0.0240(6) 0.0234(6) -0.0062(5) -0.0003(5) -0.0056(5)
C14 0.0254(6) 0.0139(5) 0.0244(6) 0.0007(4) -0.0072(4) -0.0097(4)
C15 0.0297(6) 0.0238(6) 0.0158(5) -0.0010(5) -0.0029(4) -0.0110(5)
C16 0.0350(6) 0.0140(5) 0.0201(5) 0.0014(4) -0.0129(5) -0.0067(4)

loop_
_atom_type_symbol
_atom_type_description
_atom_type_scat_dispersion_real
_atom_type_scat_dispersion_imag
_atom_type_scat_source
C C 0.0181 0.0091 'International Tables Vol C Tables 4.2.6.8 and 6.1.1.4'
H H 0.0000 0.0000 'International Tables Vol C Tables 4.2.6.8 and 6.1.1.4'
O O 0.0492 0.0322 'International Tables Vol C Tables 4.2.6.8 and 6.1.1.4'

loop_
_geom_angle_atom_site_label_1
_geom_angle_atom_site_label_2
_geom_angle_atom_site_label_3
_geom_angle
C2 C1 C6 119.68(9)
C2 C1 C7 117.10(9)
C6 C1 C7 123.19(9)
C3 C2 C1 120.53(9)
C3 C2 H2 119.7
C1 C2 H2 119.7
O1 C3 C2 124.84(9)
O1 C3 C4 115.31(9)
C2 C3 C4 119.84(10)
O2 C4 C5 119.72(9)
O2 C4 C3 120.69(9)
C5 C4 C3 119.51(9)
O3 C5 C6 123.90(9)
O3 C5 C4 115.35(9)
C6 C5 C4 120.74(10)
C5 C6 C1 119.69(10)
C5 C6 H6 120.2
C1 C6 H6 120.2
C8 C7 C1 129.55(10)
C8 C7 H7 115.2
C1 C7 H7 115.2
C7 C8 C9 123.31(10)
C7 C8 C11 123.66(9)
C9 C8 C11 113.03(9)
O4 C9 C8 118.94(10)
O4 C9 C10 121.50(9)
C8 C9 C10 119.56(9)
C9 C10 H10A 109.5
C9 C10 H10B 109.5
H10A C10 H10B 109.5
C9 C10 H10C 109.5
H10A C10 H10C 109.5
H10B C10 H10C 109.5
O5 C11 O6 124.60(10)
O5 C11 C8 124.91(10)
O6 C11 C8 110.49(9)
O6 C12 C13 106.84(9)
O6 C12 H12A 110.4
C13 C12 H12A 110.4
O6 C12 H12B 110.4
C13 C12 H12B 110.4
H12A C12 H12B 108.6
C12 C13 H13A 109.5
C12 C13 H13B 109.5
H13A C13 H13B 109.5
C12 C13 H13C 109.5
H13A C13 H13C 109.5
H13B C13 H13C 109.5
O1 C14 H14A 109.5
O1 C14 H14B 109.5
H14A C14 H14B 109.5
O1 C14 H14C 109.5
H14A C14 H14C 109.5
H14B C14 H14C 109.5
O2 C15 H15A 109.5
O2 C15 H15B 109.5
H15A C15 H15B 109.5
O2 C15 H15C 109.5
H15A C15 H15C 109.5
H15B C15 H15C 109.5
O3 C16 H16A 109.5
O3 C16 H16B 109.5
H16A C16 H16B 109.5
O3 C16 H16C 109.5
H16A C16 H16C 109.5
H16B C16 H16C 109.5
C3 O1 C14 117.31(8)
C4 O2 C15 112.44(8)
C5 O3 C16 117.32(8)
C11 O6 C12 116.84(9)

loop_
_geom_bond_atom_site_label_1
_geom_bond_atom_site_label_2
_geom_bond_distance
C1 C2 1.3962(15)
C1 C6 1.4030(14)
C1 C7 1.4667(14)
C2 C3 1.3944(15)
C2 H2 0.9300
C3 O1 1.3586(13)
C3 C4 1.3995(14)
C4 O2 1.3765(12)
C4 C5 1.3993(15)
C5 O3 1.3649(12)
C5 C6 1.3898(15)
C6 H6 0.9300
C7 C8 1.3444(15)
C7 H7 0.9300
C8 C9 1.4893(14)
C8 C11 1.5022(14)
C9 O4 1.2224(14)
C9 C10 1.5066(15)
C10 H10A 0.9600
C10 H10B 0.9600
C10 H10C 0.9600
C11 O5 1.2068(13)
C11 O6 1.3397(13)
C12 O6 1.4605(13)
C12 C13 1.4984(17)
C12 H12A 0.9700
C12 H12B 0.9700
C13 H13A 0.9600
C13 H13B 0.9600
C13 H13C 0.9600
C14 O1 1.4332(13)
C14 H14A 0.9600
C14 H14B 0.9600
C14 H14C 0.9600
C15 O2 1.4418(13)
C15 H15A 0.9600
C15 H15B 0.9600
C15 H15C 0.9600
C16 O3 1.4274(13)
C16 H16A 0.9600
C16 H16B 0.9600
C16 H16C 0.9600

loop_
_geom_hbond_atom_site_label_D
_geom_hbond_atom_site_label_H
_geom_hbond_atom_site_label_A
_geom_hbond_site_symmetry_A
_geom_hbond_distance_DH
_geom_hbond_distance_HA
_geom_hbond_distance_DA
_geom_hbond_angle_DHA
C12 H12b O5 2_565 0.97 2.47 3.4390(16) 174
C14 H14a O4 2_575 0.96 2.52 3.3295(16) 142
C16 H16c O2 2_666 0.96 2.55 3.4863(15) 165

loop_
_geom_torsion_atom_site_label_1
_geom_torsion_atom_site_label_2
_geom_torsion_atom_site_label_3
_geom_torsion_atom_site_label_4
_geom_torsion
C6 C1 C2 C3 0.35(16)
C7 C1 C2 C3 -178.10(9)
C1 C2 C3 O1 178.28(9)
C1 C2 C3 C4 -0.69(16)
O1 C3 C4 O2 -1.71(14)
C2 C3 C4 O2 177.36(9)
O1 C3 C4 C5 -178.50(9)
C2 C3 C4 C5 0.57(16)
O2 C4 C5 O3 2.47(14)
C3 C4 C5 O3 179.28(9)
O2 C4 C5 C6 -176.93(9)
C3 C4 C5 C6 -0.11(16)
O3 C5 C6 C1 -179.57(9)
C4 C5 C6 C1 -0.22(16)
C2 C1 C6 C5 0.11(15)
C7 C1 C6 C5 178.46(10)
C2 C1 C7 C8 -168.73(11)
C6 C1 C7 C8 12.88(18)
C1 C7 C8 C9 -178.41(10)
C1 C7 C8 C11 1.85(18)
C7 C8 C9 O4 -179.60(10)
C11 C8 C9 O4 0.17(14)
C7 C8 C9 C10 -0.22(16)
C11 C8 C9 C10 179.55(9)
C7 C8 C11 O5 -101.11(13)
C9 C8 C11 O5 79.13(13)
C7 C8 C11 O6 78.42(13)
C9 C8 C11 O6 -101.35(10)
C2 C3 O1 C14 3.54(15)
C4 C3 O1 C14 -177.45(9)
C5 C4 O2 C15 -103.14(11)
C3 C4 O2 C15 80.08(12)
C6 C5 O3 C16 -2.92(15)
C4 C5 O3 C16 177.70(9)
O5 C11 O6 C12 2.89(15)
C8 C11 O6 C12 -176.64(8)
C13 C12 O6 C11 157.95(10)
